data_7000354
loop_
_publ_author_name
'Khairul, Wan M.'
'Fox, Mark A.'
'Zaitseva, Natasha N.'
'Gaudio, Maryka'
'Yufit, Dmitry S.'
'Skelton, Brian W.'
'White, Allan H.'
'Howard, Judith A. K.'
'Bruce, Michael I.'
'Low, Paul J.'

_publ_section_title
;
 Transition metal alkynyl complexes by transmetallation from
 Au(C&#xE002;CAr)(PPh3) (Ar = C6H5 or C6H4Me-4)
;
_journal_issue 4
_journal_name_full 'Dalton Transactions'
_journal_page_first 610
_journal_paper_doi 10.1039/b809960j
_journal_year 2009
_chemical_formula_moiety 'C36 H30 F5 O2 P Ru, 0.25(C6 H14)'
_chemical_formula_sum 'C37.5 H33.5 F5 O2 P Ru'
_chemical_formula_weight 743.18
_chemical_name_systematic
;
?
;
_space_group_IT_number 2
_symmetry_cell_setting triclinic
_symmetry_space_group_name_Hall '-P 1'
_symmetry_space_group_name_H-M 'P -1'
_atom_sites_solution_hydrogens geom
_atom_sites_solution_primary direct
_atom_sites_solution_secondary difmap
_audit_creation_date 2006-07-19T12:48:46-00:00
_audit_creation_method 'WinGX routine CIF_UPDATE'
_cell_angle_alpha 111.86(3)
_cell_angle_beta 106.93(3)
_cell_angle_gamma 93.67(2)
_cell_formula_units_Z 4
_cell_length_a 13.027(4)
_cell_length_b 16.959(5)
_cell_length_c 17.133(6)
_cell_measurement_reflns_used 4577
_cell_measurement_temperature 100(2)
_cell_measurement_theta_max 27.4397
_cell_measurement_theta_min 2.4792
_cell_volume 3297(2)
_computing_cell_refinement
;
CrysAlis RED, Oxford Diffraction Ltd.,
Version 1.171.30.5 (release 12-06-2006 CrysAlis171 .NET)
(compiled Jun 12 2006,17:01:16)
;
_computing_data_collection
;
CrysAlis CCD, Oxford Diffraction Ltd.,
Version 1.171.30.5 (release 12-06-2006 CrysAlis171 .NET)
(compiled Jun 12 2006,17:01:16)
;
_computing_data_reduction
;
CrysAlis RED, Oxford Diffraction Ltd.,
Version 1.171.30.5 (release 12-06-2006 CrysAlis171 .NET)
(compiled Jun 12 2006,17:01:16)
;
_computing_structure_refinement 'SHELXL-97 (Sheldrick, 1997)'
_diffrn_ambient_temperature 100(2)
_diffrn_detector_area_resol_mean 16.0009
_diffrn_measured_fraction_theta_full 0.995
_diffrn_measured_fraction_theta_max 0.995
_diffrn_measurement_device_type
;
Oxford Diffraction Xcalibur diffractometer
;
_diffrn_measurement_method '\w scans'
_diffrn_orient_matrix_UB_11 0.0055224834
_diffrn_orient_matrix_UB_12 0.0002963138
_diffrn_orient_matrix_UB_13 -0.0398130749
_diffrn_orient_matrix_UB_21 -0.056260147
_diffrn_orient_matrix_UB_22 -0.0190578012
_diffrn_orient_matrix_UB_23 -0.023243604
_diffrn_orient_matrix_UB_31 -0.0132122071
_diffrn_orient_matrix_UB_32 0.0418446948
_diffrn_orient_matrix_UB_33 0.0111657421
_diffrn_radiation_monochromator graphite
_diffrn_radiation_type MoK\a
_diffrn_radiation_wavelength 0.71073
_diffrn_reflns_av_R_equivalents 0.0892
_diffrn_reflns_av_unetI/netI 0.2371
_diffrn_reflns_limit_h_max 15
_diffrn_reflns_limit_h_min -14
_diffrn_reflns_limit_k_max 20
_diffrn_reflns_limit_k_min -20
_diffrn_reflns_limit_l_max 20
_diffrn_reflns_limit_l_min -20
_diffrn_reflns_number 27359
_diffrn_reflns_theta_full 25.1
_diffrn_reflns_theta_max 25.1
_diffrn_reflns_theta_min 2.48
_exptl_absorpt_coefficient_mu 0.585
_exptl_absorpt_correction_T_max 1
_exptl_absorpt_correction_T_min 0.67076
_exptl_absorpt_correction_type multi-scan
_exptl_absorpt_process_details
;
CrysAlis RED, Oxford Diffraction Ltd.,
Version 1.171.30.5 (release 12-06-2006 CrysAlis171 .NET)
(compiled Jun 12 2006,17:01:16)
Empirical absorption correction using spherical harmonics,
implemented in SCALE3 ABSPACK scaling algorithm.
;
_exptl_crystal_colour yellow
_exptl_crystal_density_diffrn 1.497
_exptl_crystal_density_method 'not measured'
_exptl_crystal_description plate
_exptl_crystal_F_000 1514
_exptl_crystal_size_max 0.41
_exptl_crystal_size_mid 0.09
_exptl_crystal_size_min 0.015
_refine_diff_density_max 1.468
_refine_diff_density_min -0.817
_refine_diff_density_rms 0.095
_refine_ls_extinction_method none
_refine_ls_goodness_of_fit_ref 0.953
_refine_ls_hydrogen_treatment riding
_refine_ls_matrix_type full
_refine_ls_number_parameters 844
_refine_ls_number_reflns 11685
_refine_ls_number_restraints 0
_refine_ls_restrained_S_all 0.953
_refine_ls_R_factor_all 0.158
_refine_ls_R_factor_gt 0.0627
_refine_ls_shift/su_max 0.001
_refine_ls_shift/su_mean 0
_refine_ls_structure_factor_coef Fsqd
_refine_ls_weighting_details 'calc w=1/[\s^2^(Fo^2^)+(0.0007P)^2^+0.0000P] where P=(Fo^2^+2Fc^2^)/3'
_refine_ls_weighting_scheme calc
_refine_ls_wR_factor_gt 0.0661
_refine_ls_wR_factor_ref 0.0762
_reflns_number_gt 5419
_reflns_number_total 11685
_reflns_threshold_expression I>2sigma(I)
_cod_data_source_file b809960j.txt
_cod_data_source_block 4c
_cod_original_cell_volume 3296.7(21)
_cod_original_sg_symbol_Hall -P_1
_cod_original_sg_symbol_H-M P_-1
_cod_original_formula_sum 'C37.50 H33.50 F5 O2 P Ru'
_cod_database_code 7000354

loop_
_symmetry_equiv_pos_as_xyz
'x, y, z'
'-x, -y, -z'

loop_
_atom_site_label
_atom_site_type_symbol
_atom_site_fract_x
_atom_site_fract_y
_atom_site_fract_z
_atom_site_U_iso_or_equiv
_atom_site_adp_type
_atom_site_occupancy
_atom_site_symmetry_multiplicity
_atom_site_calc_flag
_atom_site_refinement_flags
_atom_site_disorder_assembly
_atom_site_disorder_group
Ru1 Ru 0.78314(4) 0.35223(3) 0.85898(4) 0.02939(17) Uani 1 1 d . . .
O11 O 0.9410(3) 0.3865(2) 0.8686(3) 0.0337(12) Uani 1 1 d . . .
O12 O 0.9120(3) 0.2976(2) 0.8458(3) 0.0326(12) Uani 1 1 d . . .
P1 P 0.72193(15) 0.26631(11) 0.70602(12) 0.0328(5) Uani 1 1 d . . .
C111 C 0.6907(5) 0.1506(4) 0.6817(4) 0.0317(17) Uani 1 1 d . . .
C112 C 0.7707(5) 0.1149(4) 0.7228(4) 0.0266(16) Uani 1 1 d . . .
H112 H 0.8412 0.1493 0.7597 0.032 Uiso 1 1 calc R . .
C113 C 0.7481(5) 0.0285(4) 0.7102(4) 0.0347(18) Uani 1 1 d . . .
H113 H 0.8039 0.0039 0.737 0.042 Uiso 1 1 calc R . .
C114 C 0.6460(6) -0.0206(4) 0.6592(4) 0.0425(19) Uani 1 1 d . . .
H114 H 0.6304 -0.0789 0.652 0.051 Uiso 1 1 calc R . .
C115 C 0.5667(6) 0.0141(4) 0.6189(4) 0.043(2) Uani 1 1 d . . .
H115 H 0.4963 -0.0209 0.5829 0.052 Uiso 1 1 calc R . .
C116 C 0.5868(5) 0.1007(4) 0.6294(4) 0.0365(18) Uani 1 1 d . . .
H116 H 0.5307 0.1244 0.6014 0.044 Uiso 1 1 calc R . .
C121 C 0.8210(5) 0.2729(4) 0.6531(4) 0.0311(17) Uani 1 1 d . . .
C122 C 0.8538(5) 0.2014(4) 0.6029(4) 0.0359(18) Uani 1 1 d . . .
H122 H 0.8247 0.1457 0.5965 0.043 Uiso 1 1 calc R . .
C123 C 0.9291(6) 0.2092(4) 0.5612(4) 0.043(2) Uani 1 1 d . . .
H123 H 0.9525 0.1595 0.528 0.051 Uiso 1 1 calc R . .
C124 C 0.9686(5) 0.2899(5) 0.5690(4) 0.0432(19) Uani 1 1 d . . .
H124 H 1.0183 0.2957 0.5396 0.052 Uiso 1 1 calc R . .
C125 C 0.9375(6) 0.3613(5) 0.6183(5) 0.053(2) Uani 1 1 d . . .
H125 H 0.9651 0.4168 0.6231 0.063 Uiso 1 1 calc R . .
C126 C 0.8660(6) 0.3530(4) 0.6610(5) 0.049(2) Uani 1 1 d . . .
H126 H 0.8468 0.4035 0.6971 0.059 Uiso 1 1 calc R . .
C131 C 0.6001(6) 0.2839(4) 0.6345(5) 0.0321(18) Uani 1 1 d . . .
C132 C 0.5264(5) 0.3266(4) 0.6702(5) 0.0356(19) Uani 1 1 d . . .
H132 H 0.5407 0.3478 0.7328 0.043 Uiso 1 1 calc R . .
C133 C 0.4326(6) 0.3388(4) 0.6163(5) 0.0408(19) Uani 1 1 d . . .
H133 H 0.3833 0.3688 0.6418 0.049 Uiso 1 1 calc R . .
C134 C 0.4108(6) 0.3073(4) 0.5249(5) 0.046(2) Uani 1 1 d . . .
H134 H 0.3464 0.3154 0.4873 0.056 Uiso 1 1 calc R . .
C135 C 0.4816(7) 0.2650(4) 0.4897(5) 0.050(2) Uani 1 1 d . . .
H135 H 0.4662 0.2434 0.4269 0.06 Uiso 1 1 calc R . .
C136 C 0.5764(6) 0.2523(4) 0.5426(5) 0.041(2) Uani 1 1 d . . .
H136 H 0.6248 0.222 0.5161 0.05 Uiso 1 1 calc R . .
C11 C 0.7460(5) 0.4489(4) 0.8229(4) 0.0285(17) Uani 1 1 d . . .
C12 C 0.7219(5) 0.5055(4) 0.8005(4) 0.0325(18) Uani 1 1 d . . .
C13 C 0.6984(6) 0.5778(4) 0.7793(4) 0.0354(18) Uani 1 1 d . . .
C14 C 0.6121(6) 0.6184(4) 0.7934(5) 0.042(2) Uani 1 1 d . . .
C15 C 0.5935(7) 0.6914(5) 0.7791(5) 0.049(2) Uani 1 1 d . . .
C16 C 0.6599(7) 0.7257(5) 0.7454(5) 0.051(2) Uani 1 1 d . . .
C17 C 0.7446(7) 0.6879(5) 0.7288(5) 0.056(2) Uani 1 1 d . . .
C18 C 0.7623(6) 0.6164(5) 0.7460(5) 0.040(2) Uani 1 1 d . . .
F14 F 0.5446(3) 0.5850(2) 0.8248(3) 0.0575(12) Uani 1 1 d . . .
F15 F 0.5098(4) 0.7282(2) 0.7967(3) 0.0762(15) Uani 1 1 d . . .
F16 F 0.6427(4) 0.7977(2) 0.7332(3) 0.0797(16) Uani 1 1 d . . .
F17 F 0.8081(4) 0.7201(2) 0.6958(3) 0.0734(14) Uani 1 1 d . . .
F18 F 0.8479(3) 0.5809(2) 0.7289(3) 0.0597(12) Uani 1 1 d . . .
C100 C 0.7721(5) 0.5255(3) 1.0312(4) 0.0330(17) Uani 1 1 d . . .
H10A H 0.8494 0.5508 1.0491 0.05 Uiso 1 1 calc R . .
H10B H 0.7503 0.5409 1.0843 0.05 Uiso 1 1 calc R . .
H10C H 0.7275 0.548 0.9904 0.05 Uiso 1 1 calc R . .
C101 C 0.6546(5) 0.3735(4) 0.9215(4) 0.0287(17) Uani 1 1 d . . .
C102 C 0.6681(5) 0.2861(4) 0.9034(4) 0.0295(17) Uani 1 1 d . . .
C103 C 0.7774(5) 0.2893(4) 0.9537(4) 0.0288(17) Uani 1 1 d . . .
C104 C 0.8292(5) 0.3771(4) 1.0038(4) 0.0291(18) Uani 1 1 d . . .
C105 C 0.7552(5) 0.4289(4) 0.9849(4) 0.0306(17) Uani 1 1 d . . .
C106 C 0.5485(5) 0.4038(4) 0.8987(4) 0.0398(19) Uani 1 1 d . . .
H10D H 0.5257 0.4248 0.9515 0.06 Uiso 1 1 calc R . .
H10E H 0.4923 0.3555 0.8501 0.06 Uiso 1 1 calc R . .
H10F H 0.5581 0.4508 0.8798 0.06 Uiso 1 1 calc R . .
C107 C 0.5810(4) 0.2064(3) 0.8477(4) 0.0317(17) Uani 1 1 d . . .
H10G H 0.5474 0.1916 0.8861 0.048 Uiso 1 1 calc R . .
H10H H 0.6134 0.1583 0.8184 0.048 Uiso 1 1 calc R . .
H10I H 0.525 0.217 0.8023 0.048 Uiso 1 1 calc R . .
C108 C 0.8257(5) 0.2112(3) 0.9534(4) 0.0334(18) Uani 1 1 d . . .
H10J H 0.7708 0.1586 0.9122 0.05 Uiso 1 1 calc R . .
H10K H 0.8483 0.2127 1.0138 0.05 Uiso 1 1 calc R . .
H10L H 0.8893 0.2113 0.9339 0.05 Uiso 1 1 calc R . .
C109 C 0.9446(5) 0.4079(4) 1.0658(4) 0.0408(19) Uani 1 1 d . . .
H10M H 0.9572 0.4704 1.1017 0.061 Uiso 1 1 calc R . .
H10N H 0.9941 0.3962 1.0311 0.061 Uiso 1 1 calc R . .
H10O H 0.9586 0.3775 1.1054 0.061 Uiso 1 1 calc R . .
Ru2 Ru 0.14738(4) 0.06375(3) 0.90734(4) 0.02756(16) Uani 1 1 d . . .
O21 O -0.0167(3) 0.0196(2) 0.8671(3) 0.0369(12) Uani 1 1 d . . .
O22 O 0.0044(3) 0.0964(2) 0.8567(3) 0.0346(12) Uani 1 1 d . . .
P2 P 0.14954(14) 0.03625(10) 0.76511(12) 0.0284(5) Uani 1 1 d . . .
C211 C 0.1767(5) 0.1346(4) 0.7499(4) 0.0267(16) Uani 1 1 d . . .
C212 C 0.1142(5) 0.1986(4) 0.7738(4) 0.0280(17) Uani 1 1 d . . .
H212 H 0.0576 0.1877 0.7952 0.034 Uiso 1 1 calc R . .
C213 C 0.1322(5) 0.2764(4) 0.7673(4) 0.0331(18) Uani 1 1 d . . .
H213 H 0.0897 0.3189 0.7848 0.04 Uiso 1 1 calc R . .
C214 C 0.2142(5) 0.2914(4) 0.7346(4) 0.0331(18) Uani 1 1 d . . .
H214 H 0.2272 0.3443 0.7286 0.04 Uiso 1 1 calc R . .
C215 C 0.2760(5) 0.2303(4) 0.7109(4) 0.0358(18) Uani 1 1 d . . .
H215 H 0.3331 0.2419 0.6903 0.043 Uiso 1 1 calc R . .
C216 C 0.2564(5) 0.1513(4) 0.7166(4) 0.0346(18) Uani 1 1 d . . .
H216 H 0.298 0.1086 0.6976 0.041 Uiso 1 1 calc R . .
C221 C 0.0195(5) -0.0234(4) 0.6756(4) 0.0254(16) Uani 1 1 d . . .
C222 C -0.0241(5) 0.0001(4) 0.6046(4) 0.0294(17) Uani 1 1 d . . .
H222 H 0.0131 0.0491 0.6028 0.035 Uiso 1 1 calc R . .
C223 C -0.1210(5) -0.0473(4) 0.5370(4) 0.0319(17) Uani 1 1 d . . .
H223 H -0.1519 -0.0286 0.4909 0.038 Uiso 1 1 calc R . .
C224 C -0.1731(5) -0.1209(4) 0.5354(4) 0.0377(18) Uani 1 1 d . . .
H224 H -0.2377 -0.1547 0.487 0.045 Uiso 1 1 calc R . .
C225 C -0.1308(5) -0.1455(4) 0.6048(4) 0.0399(19) Uani 1 1 d . . .
H225 H -0.1677 -0.1956 0.6049 0.048 Uiso 1 1 calc R . .
C226 C -0.0349(5) -0.0975(4) 0.6744(4) 0.0296(17) Uani 1 1 d . . .
H226 H -0.0061 -0.1153 0.7215 0.036 Uiso 1 1 calc R . .
C231 C 0.2478(5) -0.0249(4) 0.7329(4) 0.0289(17) Uani 1 1 d . . .
C232 C 0.3589(6) 0.0054(4) 0.7802(4) 0.0386(19) Uani 1 1 d . . .
H232 H 0.382 0.0619 0.8271 0.046 Uiso 1 1 calc R . .
C233 C 0.4371(6) -0.0425(5) 0.7626(5) 0.048(2) Uani 1 1 d . . .
H233 H 0.5122 -0.0181 0.7958 0.058 Uiso 1 1 calc R . .
C234 C 0.4074(6) -0.1243(5) 0.6980(6) 0.057(2) Uani 1 1 d . . .
H234 H 0.4612 -0.1575 0.6857 0.068 Uiso 1 1 calc R . .
C235 C 0.2993(7) -0.1580(5) 0.6510(5) 0.065(2) Uani 1 1 d . . .
H235 H 0.2771 -0.2159 0.6068 0.078 Uiso 1 1 calc R . .
C236 C 0.2210(5) -0.1077(4) 0.6676(5) 0.044(2) Uani 1 1 d . . .
H236 H 0.1462 -0.1318 0.6324 0.053 Uiso 1 1 calc R . .
C21 C 0.1734(5) -0.0579(4) 0.8745(4) 0.0340(18) Uani 1 1 d . . .
C22 C 0.1874(5) -0.1310(4) 0.8534(4) 0.0332(18) Uani 1 1 d . . .
C23 C 0.2012(5) -0.2205(4) 0.8295(5) 0.0308(17) Uani 1 1 d . . .
C24 C 0.2844(5) -0.2469(4) 0.8785(5) 0.0329(17) Uani 1 1 d . . .
C25 C 0.2924(7) -0.3327(5) 0.8546(6) 0.044(2) Uani 1 1 d . . .
C26 C 0.2208(7) -0.3956(5) 0.7789(6) 0.060(2) Uani 1 1 d . . .
C27 C 0.1393(7) -0.3727(6) 0.7264(6) 0.063(2) Uani 1 1 d U . .
C28 C 0.1303(6) -0.2861(5) 0.7524(6) 0.057(2) Uani 1 1 d . . .
F24 F 0.3561(3) -0.1855(2) 0.9548(3) 0.0469(11) Uani 1 1 d . . .
F25 F 0.3770(3) -0.3521(2) 0.9082(3) 0.0535(11) Uani 1 1 d . . .
F26 F 0.2333(4) -0.4781(2) 0.7561(3) 0.0923(17) Uani 1 1 d . . .
F27 F 0.0697(4) -0.4341(2) 0.6492(4) 0.130(2) Uani 1 1 d . . .
F28 F 0.0468(4) -0.2688(2) 0.6959(3) 0.0801(15) Uani 1 1 d . . .
C200 C 0.2389(4) 0.0203(3) 1.0863(4) 0.0343(17) Uani 1 1 d . . .
H20A H 0.1667 0.0016 1.0873 0.051 Uiso 1 1 calc R . .
H20B H 0.2915 0.0462 1.1475 0.051 Uiso 1 1 calc R . .
H20C H 0.263 -0.0298 1.0501 0.051 Uiso 1 1 calc R . .
C201 C 0.3111(5) 0.1058(4) 1.0109(4) 0.0259(17) Uani 1 1 d . . .
C202 C 0.2881(5) 0.1791(4) 0.9934(4) 0.0305(18) Uani 1 1 d . . .
C203 C 0.1929(5) 0.2022(4) 1.0155(4) 0.0252(16) Uani 1 1 d . . .
C204 C 0.1610(5) 0.1423(4) 1.0499(4) 0.0263(17) Uani 1 1 d . . .
C205 C 0.2323(5) 0.0851(3) 1.0471(4) 0.0267(17) Uani 1 1 d . . .
C206 C 0.4109(5) 0.0680(3) 1.0110(4) 0.0335(17) Uani 1 1 d . . .
H20D H 0.4622 0.0895 1.0724 0.05 Uiso 1 1 calc R . .
H20E H 0.4456 0.0847 0.9743 0.05 Uiso 1 1 calc R . .
H20F H 0.3908 0.0047 0.9863 0.05 Uiso 1 1 calc R . .
C207 C 0.3552(5) 0.2311(3) 0.9652(4) 0.0322(18) Uani 1 1 d . . .
H20G H 0.4023 0.1958 0.9377 0.048 Uiso 1 1 calc R . .
H20H H 0.4006 0.2826 1.0177 0.048 Uiso 1 1 calc R . .
H20I H 0.3067 0.2488 0.9218 0.048 Uiso 1 1 calc R . .
C208 C 0.1404(5) 0.2749(3) 1.0061(4) 0.0352(18) Uani 1 1 d . . .
H20J H 0.0719 0.2519 0.9551 0.053 Uiso 1 1 calc R . .
H20K H 0.1897 0.3135 0.9963 0.053 Uiso 1 1 calc R . .
H20L H 0.1249 0.3074 1.0608 0.053 Uiso 1 1 calc R . .
C209 C 0.0635(5) 0.1438(4) 1.0788(4) 0.0347(18) Uani 1 1 d . . .
H20M H 0.0657 0.1068 1.1115 0.052 Uiso 1 1 calc R . .
H20N H -0.0032 0.1222 1.0262 0.052 Uiso 1 1 calc R . .
H20O H 0.0638 0.2033 1.1179 0.052 Uiso 1 1 calc R . .
C1 C 0.3040(10) 0.5806(7) 0.5755(7) 0.180(6) Uani 1 1 d . A 2
H1A H 0.3594 0.6306 0.6221 0.27 Uiso 1 1 calc R A 2
H1B H 0.2847 0.5418 0.6016 0.27 Uiso 1 1 calc R A 2
H1C H 0.2386 0.6005 0.5499 0.27 Uiso 1 1 calc R A 2
C2 C 0.3491(7) 0.5325(6) 0.5026(7) 0.119(4) Uani 1 1 d . A 2
H2A H 0.3394 0.5618 0.4613 0.142 Uiso 1 1 calc R A 2
H2B H 0.3046 0.4732 0.468 0.142 Uiso 1 1 calc R A 2
C3 C 0.4697(8) 0.5253(6) 0.5337(6) 0.117(4) Uiso 1 1 d . . 2
H3A H 0.4779 0.4987 0.5772 0.141 Uiso 1 1 calc R . 2
H3B H 0.5123 0.5853 0.5677 0.141 Uiso 1 1 calc R . 2

loop_
_atom_site_aniso_label
_atom_site_aniso_U_11
_atom_site_aniso_U_22
_atom_site_aniso_U_33
_atom_site_aniso_U_23
_atom_site_aniso_U_13
_atom_site_aniso_U_12
Ru1 0.0258(4) 0.0245(3) 0.0353(4) 0.0113(3) 0.0090(3) -0.0003(3)
O11 0.022(3) 0.030(3) 0.054(3) 0.022(2) 0.015(2) 0.000(2)
O12 0.033(3) 0.021(2) 0.044(3) 0.012(2) 0.015(2) 0.002(2)
P1 0.0367(12) 0.0266(10) 0.0319(12) 0.0111(9) 0.0097(10) -0.0011(9)
C111 0.036(5) 0.027(4) 0.030(4) 0.008(4) 0.013(4) 0.000(4)
C112 0.029(4) 0.018(4) 0.029(4) 0.004(3) 0.012(4) -0.001(3)
C113 0.045(5) 0.029(4) 0.036(5) 0.018(4) 0.016(4) 0.010(4)
C114 0.051(5) 0.033(4) 0.036(5) 0.014(4) 0.007(4) -0.004(4)
C115 0.047(5) 0.030(4) 0.037(5) 0.009(4) 0.000(4) -0.009(4)
C116 0.029(4) 0.035(4) 0.038(5) 0.015(4) 0.004(4) -0.003(4)
C121 0.043(5) 0.025(4) 0.027(4) 0.008(4) 0.019(4) 0.007(4)
C122 0.038(5) 0.048(5) 0.023(4) 0.016(4) 0.011(4) 0.006(4)
C123 0.061(5) 0.042(5) 0.038(5) 0.023(4) 0.024(4) 0.026(4)
C124 0.028(4) 0.065(5) 0.037(5) 0.019(5) 0.015(4) 0.001(4)
C125 0.070(6) 0.037(5) 0.057(6) 0.014(4) 0.040(5) 0.001(4)
C126 0.065(6) 0.028(4) 0.063(6) 0.010(4) 0.045(5) 0.012(4)
C131 0.048(5) 0.017(4) 0.029(5) 0.010(4) 0.012(4) -0.007(4)
C132 0.027(5) 0.036(4) 0.039(5) 0.020(4) 0.000(4) -0.008(4)
C133 0.036(5) 0.046(5) 0.051(6) 0.034(5) 0.014(4) 0.004(4)
C134 0.033(5) 0.046(5) 0.060(6) 0.032(5) 0.002(5) 0.001(4)
C135 0.065(6) 0.037(5) 0.041(5) 0.020(4) 0.004(5) -0.002(5)
C136 0.041(5) 0.032(4) 0.059(6) 0.024(5) 0.019(5) 0.011(4)
C11 0.015(4) 0.027(4) 0.038(5) 0.008(4) 0.009(3) 0.001(3)
C12 0.032(4) 0.025(4) 0.047(5) 0.020(4) 0.015(4) 0.008(3)
C13 0.043(5) 0.031(4) 0.028(5) 0.006(4) 0.015(4) 0.002(4)
C14 0.051(6) 0.022(4) 0.040(5) 0.006(4) 0.006(4) 0.007(4)
C15 0.055(6) 0.036(5) 0.042(5) 0.010(4) 0.001(5) 0.032(5)
C16 0.066(7) 0.035(5) 0.038(5) 0.021(4) -0.004(5) 0.001(5)
C17 0.055(6) 0.050(6) 0.054(6) 0.029(5) -0.002(5) -0.007(5)
C18 0.043(5) 0.039(5) 0.039(5) 0.017(4) 0.011(4) 0.020(4)
F14 0.055(3) 0.050(3) 0.070(3) 0.023(2) 0.024(3) 0.019(2)
F15 0.085(4) 0.060(3) 0.073(4) 0.021(3) 0.014(3) 0.040(3)
F16 0.116(4) 0.035(3) 0.062(3) 0.024(2) -0.011(3) 0.012(3)
F17 0.092(4) 0.059(3) 0.071(3) 0.045(3) 0.013(3) -0.013(3)
F18 0.061(3) 0.055(3) 0.079(3) 0.041(3) 0.030(3) 0.008(2)
C100 0.031(4) 0.026(4) 0.033(4) 0.005(4) 0.008(4) 0.001(3)
C101 0.023(4) 0.031(4) 0.028(4) 0.007(4) 0.010(4) 0.006(4)
C102 0.023(4) 0.022(4) 0.046(5) 0.019(4) 0.011(4) -0.007(3)
C103 0.029(4) 0.037(4) 0.026(4) 0.020(4) 0.007(4) 0.007(4)
C104 0.037(5) 0.013(4) 0.038(5) 0.011(4) 0.014(4) 0.001(4)
C105 0.029(4) 0.021(4) 0.039(5) 0.011(4) 0.012(4) -0.003(4)
C106 0.041(5) 0.037(4) 0.042(5) 0.013(4) 0.019(4) 0.013(4)
C107 0.019(4) 0.032(4) 0.049(5) 0.016(4) 0.018(4) 0.003(3)
C108 0.027(4) 0.035(4) 0.035(5) 0.011(4) 0.013(4) -0.006(3)
C109 0.032(4) 0.044(4) 0.048(5) 0.024(4) 0.011(4) 0.006(4)
Ru2 0.0232(4) 0.0251(3) 0.0333(4) 0.0119(3) 0.0092(3) 0.0001(3)
O21 0.023(3) 0.033(3) 0.053(3) 0.021(3) 0.007(2) -0.009(2)
O22 0.027(3) 0.027(3) 0.055(3) 0.021(2) 0.017(2) 0.005(2)
P2 0.0248(11) 0.0241(10) 0.0346(12) 0.0118(9) 0.0091(10) -0.0007(9)
C211 0.025(4) 0.025(4) 0.022(4) 0.004(3) 0.004(3) -0.002(3)
C212 0.025(4) 0.023(4) 0.039(5) 0.014(4) 0.015(4) 0.001(3)
C213 0.028(4) 0.030(4) 0.028(4) 0.001(4) 0.004(4) 0.005(4)
C214 0.035(4) 0.029(4) 0.028(4) 0.011(4) 0.003(4) -0.008(4)
C215 0.029(4) 0.040(5) 0.035(5) 0.010(4) 0.015(4) -0.001(4)
C216 0.033(4) 0.037(4) 0.035(5) 0.019(4) 0.009(4) 0.004(4)
C221 0.027(4) 0.024(4) 0.029(4) 0.012(3) 0.013(4) 0.008(3)
C222 0.031(4) 0.034(4) 0.023(4) 0.010(4) 0.012(4) 0.003(4)
C223 0.028(4) 0.035(4) 0.028(4) 0.010(4) 0.008(4) -0.001(4)
C224 0.036(4) 0.037(4) 0.027(5) 0.006(4) 0.004(4) -0.008(4)
C225 0.042(5) 0.030(4) 0.034(5) 0.006(4) 0.008(4) -0.017(4)
C226 0.028(4) 0.028(4) 0.034(4) 0.016(4) 0.009(4) 0.002(3)
C231 0.030(5) 0.022(4) 0.033(5) 0.008(4) 0.014(4) -0.004(4)
C232 0.051(5) 0.037(4) 0.036(5) 0.007(4) 0.036(5) 0.014(4)
C233 0.044(5) 0.062(6) 0.053(6) 0.028(5) 0.029(5) 0.013(5)
C234 0.033(5) 0.069(6) 0.095(8) 0.045(6) 0.040(6) 0.032(5)
C235 0.082(7) 0.045(5) 0.079(7) 0.014(5) 0.058(6) 0.019(5)
C236 0.025(4) 0.055(5) 0.056(6) 0.016(5) 0.027(4) 0.016(4)
C21 0.020(4) 0.038(4) 0.031(5) 0.004(4) 0.005(3) -0.003(4)
C22 0.040(5) 0.032(4) 0.033(5) 0.012(4) 0.024(4) 0.008(4)
C23 0.022(4) 0.030(4) 0.034(5) 0.008(4) 0.012(4) -0.003(4)
C24 0.027(4) 0.033(5) 0.036(5) 0.009(4) 0.016(4) -0.001(4)
C25 0.061(6) 0.034(5) 0.063(6) 0.033(5) 0.035(5) 0.026(5)
C26 0.078(7) 0.018(5) 0.067(7) 0.009(5) 0.013(5) 0.009(5)
C27 0.063(3) 0.062(3) 0.064(3) 0.0256(14) 0.0200(12) 0.0124(11)
C28 0.049(6) 0.040(5) 0.072(7) 0.025(5) 0.001(5) 0.016(5)
F24 0.045(3) 0.040(2) 0.047(3) 0.017(2) 0.005(2) 0.004(2)
F25 0.063(3) 0.046(3) 0.075(3) 0.035(2) 0.041(3) 0.020(2)
F26 0.108(4) 0.026(3) 0.127(5) 0.025(3) 0.024(3) 0.021(3)
F27 0.127(5) 0.033(3) 0.135(5) 0.002(3) -0.040(4) -0.004(3)
F28 0.074(3) 0.040(3) 0.084(4) 0.010(3) -0.011(3) -0.001(2)
C200 0.023(4) 0.034(4) 0.048(5) 0.019(4) 0.012(4) 0.010(3)
C201 0.025(4) 0.018(4) 0.039(5) 0.011(4) 0.017(4) 0.009(3)
C202 0.035(5) 0.018(4) 0.029(4) 0.004(3) 0.007(4) -0.008(3)
C203 0.016(4) 0.026(4) 0.027(4) 0.007(3) 0.003(3) -0.002(3)
C204 0.030(4) 0.021(4) 0.021(4) 0.001(3) 0.010(3) -0.001(3)
C205 0.033(4) 0.008(3) 0.039(5) 0.006(3) 0.015(4) 0.008(3)
C206 0.035(4) 0.031(4) 0.029(4) 0.008(3) 0.010(4) 0.000(4)
C207 0.037(4) 0.026(4) 0.037(5) 0.015(4) 0.016(4) -0.004(3)
C208 0.037(4) 0.025(4) 0.036(5) 0.009(4) 0.007(4) -0.003(3)
C209 0.034(4) 0.033(4) 0.043(5) 0.020(4) 0.015(4) 0.007(4)
C1 0.242(16) 0.192(12) 0.130(11) 0.035(10) 0.121(12) 0.122(12)
C2 0.087(8) 0.104(8) 0.135(11) 0.043(8) 0.005(8) 0.013(7)

loop_
_atom_type_symbol
_atom_type_description
_atom_type_scat_dispersion_real
_atom_type_scat_dispersion_imag
_atom_type_scat_source
C C 0.0033 0.0016 'International Tables Vol C Tables 4.2.6.8 and 6.1.1.4'
H H 0 0 'International Tables Vol C Tables 4.2.6.8 and 6.1.1.4'
F F 0.0171 0.0103 'International Tables Vol C Tables 4.2.6.8 and 6.1.1.4'
P P 0.1023 0.0942 'International Tables Vol C Tables 4.2.6.8 and 6.1.1.4'
Ru Ru -1.2594 0.8363 'International Tables Vol C Tables 4.2.6.8 and 6.1.1.4'
O O 0.0106 0.006 'International Tables Vol C Tables 4.2.6.8 and 6.1.1.4'

loop_
_geom_angle_atom_site_label_1
_geom_angle_atom_site_label_2
_geom_angle_atom_site_label_3
_geom_angle
_geom_angle_site_symmetry_1
_geom_angle_site_symmetry_3
_geom_angle_publ_flag
C11 Ru1 O12 123.5(2) . . ?
C11 Ru1 O11 88.8(2) . . ?
O12 Ru1 O11 40.66(13) . . ?
C11 Ru1 C105 86.4(2) . . ?
O12 Ru1 C105 127.4(2) . . ?
O11 Ru1 C105 110.9(2) . . ?
C11 Ru1 C101 87.3(2) . . ?
O12 Ru1 C101 148.1(2) . . ?
O11 Ru1 C101 148.4(2) . . ?
C105 Ru1 C101 37.5(2) . . ?
C11 Ru1 C104 118.6(2) . . ?
O12 Ru1 C104 93.0(2) . . ?
O11 Ru1 C104 93.4(2) . . ?
C105 Ru1 C104 36.48(19) . . ?
C101 Ru1 C104 61.7(2) . . ?
C11 Ru1 C103 146.3(2) . . ?
O12 Ru1 C103 86.45(19) . . ?
O11 Ru1 C103 110.46(19) . . ?
C105 Ru1 C103 61.3(2) . . ?
C101 Ru1 C103 61.6(2) . . ?
C104 Ru1 C103 36.52(19) . . ?
C11 Ru1 C102 121.1(2) . . ?
O12 Ru1 C102 115.00(19) . . ?
O11 Ru1 C102 146.79(19) . . ?
C105 Ru1 C102 61.7(2) . . ?
C101 Ru1 C102 37.13(19) . . ?
C104 Ru1 C102 61.0(2) . . ?
C103 Ru1 C102 36.45(19) . . ?
C11 Ru1 P1 84.98(18) . . ?
O12 Ru1 P1 78.65(13) . . ?
O11 Ru1 P1 95.22(13) . . ?
C105 Ru1 P1 152.26(18) . . ?
C101 Ru1 P1 115.61(17) . . ?
C104 Ru1 P1 155.05(16) . . ?
C103 Ru1 P1 118.81(17) . . ?
C102 Ru1 P1 101.03(17) . . ?
O12 O11 Ru1 68.0(2) . . ?
O11 O12 Ru1 71.4(2) . . ?
C121 P1 C131 102.8(3) . . ?
C121 P1 C111 103.9(3) . . ?
C131 P1 C111 104.0(3) . . ?
C121 P1 Ru1 114.0(2) . . ?
C131 P1 Ru1 118.8(2) . . ?
C111 P1 Ru1 111.8(2) . . ?
C112 C111 C116 119.8(5) . . ?
C112 C111 P1 118.5(5) . . ?
C116 C111 P1 121.5(5) . . ?
C111 C112 C113 120.2(6) . . ?
C111 C112 H112 119.9 . . ?
C113 C112 H112 119.9 . . ?
C114 C113 C112 120.2(6) . . ?
C114 C113 H113 119.9 . . ?
C112 C113 H113 119.9 . . ?
C115 C114 C113 120.0(6) . . ?
C115 C114 H114 120 . . ?
C113 C114 H114 120 . . ?
C114 C115 C116 121.5(6) . . ?
C114 C115 H115 119.3 . . ?
C116 C115 H115 119.3 . . ?
C111 C116 C115 118.4(6) . . ?
C111 C116 H116 120.8 . . ?
C115 C116 H116 120.8 . . ?
C122 C121 C126 117.4(6) . . ?
C122 C121 P1 123.2(5) . . ?
C126 C121 P1 119.4(5) . . ?
C121 C122 C123 121.4(6) . . ?
C121 C122 H122 119.3 . . ?
C123 C122 H122 119.3 . . ?
C124 C123 C122 118.8(6) . . ?
C124 C123 H123 120.6 . . ?
C122 C123 H123 120.6 . . ?
C125 C124 C123 120.9(6) . . ?
C125 C124 H124 119.6 . . ?
C123 C124 H124 119.6 . . ?
C124 C125 C126 119.6(7) . . ?
C124 C125 H125 120.2 . . ?
C126 C125 H125 120.2 . . ?
C125 C126 C121 121.9(6) . . ?
C125 C126 H126 119.1 . . ?
C121 C126 H126 119.1 . . ?
C132 C131 C136 118.2(7) . . ?
C132 C131 P1 120.7(5) . . ?
C136 C131 P1 121.0(6) . . ?
C133 C132 C131 121.2(7) . . ?
C133 C132 H132 119.4 . . ?
C131 C132 H132 119.4 . . ?
C132 C133 C134 119.8(7) . . ?
C132 C133 H133 120.1 . . ?
C134 C133 H133 120.1 . . ?
C135 C134 C133 119.4(7) . . ?
C135 C134 H134 120.3 . . ?
C133 C134 H134 120.3 . . ?
C134 C135 C136 121.8(7) . . ?
C134 C135 H135 119.1 . . ?
C136 C135 H135 119.1 . . ?
C135 C136 C131 119.7(7) . . ?
C135 C136 H136 120.2 . . ?
C131 C136 H136 120.2 . . ?
C12 C11 Ru1 178.7(6) . . ?
C11 C12 C13 176.0(7) . . ?
C14 C13 C18 113.6(7) . . ?
C14 C13 C12 123.2(6) . . ?
C18 C13 C12 123.2(7) . . ?
F14 C14 C15 118.5(8) . . ?
F14 C14 C13 118.0(6) . . ?
C15 C14 C13 123.5(8) . . ?
F15 C15 C14 119.9(8) . . ?
F15 C15 C16 120.5(7) . . ?
C14 C15 C16 119.6(8) . . ?
F16 C16 C17 121.2(8) . . ?
F16 C16 C15 119.3(8) . . ?
C17 C16 C15 119.4(7) . . ?
F17 C17 C16 119.7(8) . . ?
F17 C17 C18 120.9(9) . . ?
C16 C17 C18 119.3(8) . . ?
F18 C18 C17 117.4(8) . . ?
F18 C18 C13 118.1(7) . . ?
C17 C18 C13 124.5(8) . . ?
C105 C100 H10A 109.5 . . ?
C105 C100 H10B 109.5 . . ?
H10A C100 H10B 109.5 . . ?
C105 C100 H10C 109.5 . . ?
H10A C100 H10C 109.5 . . ?
H10B C100 H10C 109.5 . . ?
C105 C101 C102 107.5(5) . . ?
C105 C101 C106 124.1(6) . . ?
C102 C101 C106 126.6(6) . . ?
C105 C101 Ru1 71.1(4) . . ?
C102 C101 Ru1 73.6(3) . . ?
C106 C101 Ru1 132.8(4) . . ?
C103 C102 C101 107.4(5) . . ?
C103 C102 C107 126.0(5) . . ?
C101 C102 C107 126.4(6) . . ?
C103 C102 Ru1 71.5(3) . . ?
C101 C102 Ru1 69.3(3) . . ?
C107 C102 Ru1 128.1(4) . . ?
C104 C103 C102 108.0(5) . . ?
C104 C103 C108 127.4(6) . . ?
C102 C103 C108 124.6(6) . . ?
C104 C103 Ru1 70.7(3) . . ?
C102 C103 Ru1 72.1(3) . . ?
C108 C103 Ru1 123.9(4) . . ?
C105 C104 C103 108.9(6) . . ?
C105 C104 C109 126.4(6) . . ?
C103 C104 C109 124.7(6) . . ?
C105 C104 Ru1 70.8(4) . . ?
C103 C104 Ru1 72.8(4) . . ?
C109 C104 Ru1 122.2(4) . . ?
C104 C105 C101 108.2(5) . . ?
C104 C105 C100 126.4(6) . . ?
C101 C105 C100 125.0(6) . . ?
C104 C105 Ru1 72.7(4) . . ?
C101 C105 Ru1 71.3(4) . . ?
C100 C105 Ru1 127.7(4) . . ?
C101 C106 H10D 109.5 . . ?
C101 C106 H10E 109.5 . . ?
H10D C106 H10E 109.5 . . ?
C101 C106 H10F 109.5 . . ?
H10D C106 H10F 109.5 . . ?
H10E C106 H10F 109.5 . . ?
C102 C107 H10G 109.5 . . ?
C102 C107 H10H 109.5 . . ?
H10G C107 H10H 109.5 . . ?
C102 C107 H10I 109.5 . . ?
H10G C107 H10I 109.5 . . ?
H10H C107 H10I 109.5 . . ?
C103 C108 H10J 109.5 . . ?
C103 C108 H10K 109.5 . . ?
H10J C108 H10K 109.5 . . ?
C103 C108 H10L 109.5 . . ?
H10J C108 H10L 109.5 . . ?
H10K C108 H10L 109.5 . . ?
C104 C109 H10M 109.5 . . ?
C104 C109 H10N 109.5 . . ?
H10M C109 H10N 109.5 . . ?
C104 C109 H10O 109.5 . . ?
H10M C109 H10O 109.5 . . ?
H10N C109 H10O 109.5 . . ?
C21 Ru2 O22 124.8(2) . . ?
C21 Ru2 O21 90.4(2) . . ?
O22 Ru2 O21 40.36(13) . . ?
C21 Ru2 C205 86.4(2) . . ?
O22 Ru2 C205 127.9(2) . . ?
O21 Ru2 C205 112.4(2) . . ?
C21 Ru2 C201 87.3(2) . . ?
O22 Ru2 C201 147.13(19) . . ?
O21 Ru2 C201 150.3(2) . . ?
C205 Ru2 C201 37.9(2) . . ?
C21 Ru2 C204 118.0(2) . . ?
O22 Ru2 C204 93.3(2) . . ?
O21 Ru2 C204 93.7(2) . . ?
C205 Ru2 C204 36.15(19) . . ?
C201 Ru2 C204 61.9(2) . . ?
C21 Ru2 C202 121.0(2) . . ?
O22 Ru2 C202 113.7(2) . . ?
O21 Ru2 C202 146.0(2) . . ?
C205 Ru2 C202 61.6(2) . . ?
C201 Ru2 C202 36.74(19) . . ?
C204 Ru2 C202 61.3(2) . . ?
C21 Ru2 C203 146.5(2) . . ?
O22 Ru2 C203 85.29(19) . . ?
O21 Ru2 C203 109.54(19) . . ?
C205 Ru2 C203 61.4(2) . . ?
C201 Ru2 C203 61.9(2) . . ?
C204 Ru2 C203 37.07(19) . . ?
C202 Ru2 C203 36.66(19) . . ?
C21 Ru2 P2 82.19(19) . . ?
O22 Ru2 P2 80.35(13) . . ?
O21 Ru2 P2 94.90(13) . . ?
C205 Ru2 P2 150.45(18) . . ?
C201 Ru2 P2 114.05(17) . . ?
C204 Ru2 P2 157.96(16) . . ?
C202 Ru2 P2 101.85(17) . . ?
C203 Ru2 P2 120.96(16) . . ?
O22 O21 Ru2 69.0(2) . . ?
O21 O22 Ru2 70.6(2) . . ?
C231 P2 C211 105.3(3) . . ?
C231 P2 C221 104.2(3) . . ?
C211 P2 C221 103.9(3) . . ?
C231 P2 Ru2 115.6(2) . . ?
C211 P2 Ru2 112.4(2) . . ?
C221 P2 Ru2 114.2(2) . . ?
C216 C211 C212 117.5(6) . . ?
C216 C211 P2 123.8(5) . . ?
C212 C211 P2 118.8(5) . . ?
C213 C212 C211 122.5(6) . . ?
C213 C212 H212 118.8 . . ?
C211 C212 H212 118.8 . . ?
C212 C213 C214 118.4(6) . . ?
C212 C213 H213 120.8 . . ?
C214 C213 H213 120.8 . . ?
C215 C214 C213 120.3(6) . . ?
C215 C214 H214 119.8 . . ?
C213 C214 H214 119.8 . . ?
C214 C215 C216 120.8(6) . . ?
C214 C215 H215 119.6 . . ?
C216 C215 H215 119.6 . . ?
C211 C216 C215 120.4(6) . . ?
C211 C216 H216 119.8 . . ?
C215 C216 H216 119.8 . . ?
C226 C221 C222 118.3(6) . . ?
C226 C221 P2 119.8(5) . . ?
C222 C221 P2 121.8(5) . . ?
C223 C222 C221 120.6(6) . . ?
C223 C222 H222 119.7 . . ?
C221 C222 H222 119.7 . . ?
C224 C223 C222 120.8(6) . . ?
C224 C223 H223 119.6 . . ?
C222 C223 H223 119.6 . . ?
C223 C224 C225 119.4(6) . . ?
C223 C224 H224 120.3 . . ?
C225 C224 H224 120.3 . . ?
C224 C225 C226 120.5(6) . . ?
C224 C225 H225 119.8 . . ?
C226 C225 H225 119.8 . . ?
C225 C226 C221 120.4(6) . . ?
C225 C226 H226 119.8 . . ?
C221 C226 H226 119.8 . . ?
C236 C231 C232 114.8(6) . . ?
C236 C231 P2 123.8(5) . . ?
C232 C231 P2 121.0(5) . . ?
C233 C232 C231 123.1(6) . . ?
C233 C232 H232 118.4 . . ?
C231 C232 H232 118.4 . . ?
C234 C233 C232 120.3(7) . . ?
C234 C233 H233 119.9 . . ?
C232 C233 H233 119.9 . . ?
C233 C234 C235 119.0(7) . . ?
C233 C234 H234 120.5 . . ?
C235 C234 H234 120.5 . . ?
C234 C235 C236 120.1(7) . . ?
C234 C235 H235 120 . . ?
C236 C235 H235 120 . . ?
C231 C236 C235 122.6(7) . . ?
C231 C236 H236 118.7 . . ?
C235 C236 H236 118.7 . . ?
C22 C21 Ru2 178.8(6) . . ?
C21 C22 C23 177.6(7) . . ?
C24 C23 C28 114.6(6) . . ?
C24 C23 C22 124.5(6) . . ?
C28 C23 C22 120.9(6) . . ?
F24 C24 C23 117.3(6) . . ?
F24 C24 C25 120.2(7) . . ?
C23 C24 C25 122.4(7) . . ?
C26 C25 F25 120.7(6) . . ?
C26 C25 C24 121.4(7) . . ?
F25 C25 C24 117.8(7) . . ?
F26 C26 C25 119.8(7) . . ?
F26 C26 C27 121.6(8) . . ?
C25 C26 C27 118.6(7) . . ?
F27 C27 C26 119.4(8) . . ?
F27 C27 C28 121.1(8) . . ?
C26 C27 C28 119.5(8) . . ?
F28 C28 C23 120.9(6) . . ?
F28 C28 C27 115.7(7) . . ?
C23 C28 C27 123.4(7) . . ?
C205 C200 H20A 109.5 . . ?
C205 C200 H20B 109.5 . . ?
H20A C200 H20B 109.5 . . ?
C205 C200 H20C 109.5 . . ?
H20A C200 H20C 109.5 . . ?
H20B C200 H20C 109.5 . . ?
C202 C201 C205 107.3(6) . . ?
C202 C201 C206 126.9(6) . . ?
C205 C201 C206 124.5(6) . . ?
C202 C201 Ru2 74.4(4) . . ?
C205 C201 Ru2 70.9(4) . . ?
C206 C201 Ru2 129.8(4) . . ?
C201 C202 C203 108.4(5) . . ?
C201 C202 C207 127.3(6) . . ?
C203 C202 C207 124.0(5) . . ?
C201 C202 Ru2 68.9(3) . . ?
C203 C202 Ru2 72.2(3) . . ?
C207 C202 Ru2 129.2(4) . . ?
C202 C203 C204 106.5(5) . . ?
C202 C203 C208 125.9(5) . . ?
C204 C203 C208 127.6(6) . . ?
C202 C203 Ru2 71.2(3) . . ?
C204 C203 Ru2 70.0(3) . . ?
C208 C203 Ru2 124.7(4) . . ?
C205 C204 C203 108.6(6) . . ?
C205 C204 C209 128.4(6) . . ?
C203 C204 C209 123.0(6) . . ?
C205 C204 Ru2 70.0(4) . . ?
C203 C204 Ru2 72.9(3) . . ?
C209 C204 Ru2 121.1(4) . . ?
C204 C205 C201 109.1(6) . . ?
C204 C205 C200 126.9(6) . . ?
C201 C205 C200 123.5(6) . . ?
C204 C205 Ru2 73.8(4) . . ?
C201 C205 Ru2 71.1(4) . . ?
C200 C205 Ru2 127.7(4) . . ?
C201 C206 H20D 109.5 . . ?
C201 C206 H20E 109.5 . . ?
H20D C206 H20E 109.5 . . ?
C201 C206 H20F 109.5 . . ?
H20D C206 H20F 109.5 . . ?
H20E C206 H20F 109.5 . . ?
C202 C207 H20G 109.5 . . ?
C202 C207 H20H 109.5 . . ?
H20G C207 H20H 109.5 . . ?
C202 C207 H20I 109.5 . . ?
H20G C207 H20I 109.5 . . ?
H20H C207 H20I 109.5 . . ?
C203 C208 H20J 109.5 . . ?
C203 C208 H20K 109.5 . . ?
H20J C208 H20K 109.5 . . ?
C203 C208 H20L 109.5 . . ?
H20J C208 H20L 109.5 . . ?
H20K C208 H20L 109.5 . . ?
C204 C209 H20M 109.5 . . ?
C204 C209 H20N 109.5 . . ?
H20M C209 H20N 109.5 . . ?
C204 C209 H20O 109.5 . . ?
H20M C209 H20O 109.5 . . ?
H20N C209 H20O 109.5 . . ?
C2 C1 H1A 109.5 . . ?
C2 C1 H1B 109.5 . . ?
H1A C1 H1B 109.5 . . ?
C2 C1 H1C 109.5 . . ?
H1A C1 H1C 109.5 . . ?
H1B C1 H1C 109.5 . . ?
C1 C2 C3 116.3(9) . . ?
C1 C2 H2A 108.2 . . ?
C3 C2 H2A 108.2 . . ?
C1 C2 H2B 108.2 . . ?
C3 C2 H2B 108.2 . . ?
H2A C2 H2B 107.4 . . ?
C2 C3 C3 123.2(11) . 2_666 ?
C2 C3 H3A 106.5 . . ?
C3 C3 H3A 106.5 2_666 . ?
C2 C3 H3B 106.5 . . ?
C3 C3 H3B 106.5 2_666 . ?
H3A C3 H3B 106.5 . . ?

loop_
_geom_bond_atom_site_label_1
_geom_bond_atom_site_label_2
_geom_bond_distance
_geom_bond_site_symmetry_2
_geom_bond_publ_flag
Ru1 C11 1.997(6) . ?
Ru1 O12 1.998(4) . ?
Ru1 O11 2.042(4) . ?
Ru1 C105 2.214(6) . ?
Ru1 C101 2.217(6) . ?
Ru1 C104 2.239(6) . ?
Ru1 C103 2.266(6) . ?
Ru1 C102 2.273(6) . ?
Ru1 P1 2.328(2) . ?
O11 O12 1.404(4) . ?
P1 C121 1.800(6) . ?
P1 C131 1.819(7) . ?
P1 C111 1.839(6) . ?
C111 C112 1.386(7) . ?
C111 C116 1.390(7) . ?
C112 C113 1.397(7) . ?
C112 H112 0.95 . ?
C113 C114 1.365(8) . ?
C113 H113 0.95 . ?
C114 C115 1.362(8) . ?
C114 H114 0.95 . ?
C115 C116 1.409(7) . ?
C115 H115 0.95 . ?
C116 H116 0.95 . ?
C121 C122 1.376(7) . ?
C121 C126 1.386(7) . ?
C122 C123 1.397(8) . ?
C122 H122 0.95 . ?
C123 C124 1.374(8) . ?
C123 H123 0.95 . ?
C124 C125 1.359(8) . ?
C124 H124 0.95 . ?
C125 C126 1.371(8) . ?
C125 H125 0.95 . ?
C126 H126 0.95 . ?
C131 C132 1.385(8) . ?
C131 C136 1.389(8) . ?
C132 C133 1.381(8) . ?
C132 H132 0.95 . ?
C133 C134 1.385(9) . ?
C133 H133 0.95 . ?
C134 C135 1.348(9) . ?
C134 H134 0.95 . ?
C135 C136 1.386(8) . ?
C135 H135 0.95 . ?
C136 H136 0.95 . ?
C11 C12 1.187(7) . ?
C12 C13 1.429(8) . ?
C13 C14 1.390(9) . ?
C13 C18 1.390(9) . ?
C14 F14 1.348(7) . ?
C14 C15 1.372(8) . ?
C15 F15 1.344(8) . ?
C15 C16 1.378(10) . ?
C16 F16 1.334(7) . ?
C16 C17 1.360(10) . ?
C17 F17 1.321(8) . ?
C17 C18 1.369(9) . ?
C18 F18 1.355(7) . ?
C100 C105 1.499(7) . ?
C100 H10A 0.98 . ?
C100 H10B 0.98 . ?
C100 H10C 0.98 . ?
C101 C105 1.426(8) . ?
C101 C102 1.431(7) . ?
C101 C106 1.501(7) . ?
C102 C103 1.420(7) . ?
C102 C107 1.497(7) . ?
C103 C104 1.412(7) . ?
C103 C108 1.500(7) . ?
C104 C105 1.394(7) . ?
C104 C109 1.490(8) . ?
C106 H10D 0.98 . ?
C106 H10E 0.98 . ?
C106 H10F 0.98 . ?
C107 H10G 0.98 . ?
C107 H10H 0.98 . ?
C107 H10I 0.98 . ?
C108 H10J 0.98 . ?
C108 H10K 0.98 . ?
C108 H10L 0.98 . ?
C109 H10M 0.98 . ?
C109 H10N 0.98 . ?
C109 H10O 0.98 . ?
Ru2 C21 2.006(7) . ?
Ru2 O22 2.019(4) . ?
Ru2 O21 2.039(4) . ?
Ru2 C205 2.202(6) . ?
Ru2 C201 2.205(6) . ?
Ru2 C204 2.251(6) . ?
Ru2 C202 2.276(6) . ?
Ru2 C203 2.289(6) . ?
Ru2 P2 2.313(2) . ?
O21 O22 1.400(5) . ?
P2 C231 1.781(6) . ?
P2 C211 1.810(6) . ?
P2 C221 1.832(6) . ?
C211 C216 1.382(7) . ?
C211 C212 1.409(7) . ?
C212 C213 1.376(7) . ?
C212 H212 0.95 . ?
C213 C214 1.393(8) . ?
C213 H213 0.95 . ?
C214 C215 1.367(8) . ?
C214 H214 0.95 . ?
C215 C216 1.392(7) . ?
C215 H215 0.95 . ?
C216 H216 0.95 . ?
C221 C226 1.393(7) . ?
C221 C222 1.395(7) . ?
C222 C223 1.381(7) . ?
C222 H222 0.95 . ?
C223 C224 1.369(7) . ?
C223 H223 0.95 . ?
C224 C225 1.382(7) . ?
C224 H224 0.95 . ?
C225 C226 1.387(7) . ?
C225 H225 0.95 . ?
C226 H226 0.95 . ?
C231 C236 1.373(8) . ?
C231 C232 1.388(8) . ?
C232 C233 1.375(8) . ?
C232 H232 0.95 . ?
C233 C234 1.356(9) . ?
C233 H233 0.95 . ?
C234 C235 1.361(9) . ?
C234 H234 0.95 . ?
C235 C236 1.396(8) . ?
C235 H235 0.95 . ?
C236 H236 0.95 . ?
C21 C22 1.198(7) . ?
C22 C23 1.455(8) . ?
C23 C24 1.375(8) . ?
C23 C28 1.379(9) . ?
C24 F24 1.347(7) . ?
C24 C25 1.377(8) . ?
C25 C26 1.352(9) . ?
C25 F25 1.360(7) . ?
C26 F26 1.341(7) . ?
C26 C27 1.358(9) . ?
C27 F27 1.345(8) . ?
C27 C28 1.390(9) . ?
C28 F28 1.359(7) . ?
C200 C205 1.481(7) . ?
C200 H20A 0.98 . ?
C200 H20B 0.98 . ?
C200 H20C 0.98 . ?
C201 C202 1.414(7) . ?
C201 C205 1.432(8) . ?
C201 C206 1.487(7) . ?
C202 C203 1.436(8) . ?
C202 C207 1.495(7) . ?
C203 C204 1.444(7) . ?
C203 C208 1.486(7) . ?
C204 C205 1.382(7) . ?
C204 C209 1.491(8) . ?
C206 H20D 0.98 . ?
C206 H20E 0.98 . ?
C206 H20F 0.98 . ?
C207 H20G 0.98 . ?
C207 H20H 0.98 . ?
C207 H20I 0.98 . ?
C208 H20J 0.98 . ?
C208 H20K 0.98 . ?
C208 H20L 0.98 . ?
C209 H20M 0.98 . ?
C209 H20N 0.98 . ?
C209 H20O 0.98 . ?
C1 C2 1.517(11) . ?
C1 H1A 0.98 . ?
C1 H1B 0.98 . ?
C1 H1C 0.98 . ?
C2 C3 1.533(11) . ?
C2 H2A 0.99 . ?
C2 H2B 0.99 . ?
C3 C3 1.603(16) 2_666 ?
C3 H3A 0.99 . ?
C3 H3B 0.99 . ?
